data_4330688
loop_
_publ_author_name
'Xiaofeng Zhang'
'Deguang Huang'
'Yu-Sheng Chen'
'R. H. Holm'

_publ_section_title
;
 Synthesis of Binucleating Macrocycles and Their Nickel(II) Hydroxo- and
 Cyano-Bridged Complexes with Divalent Ions: Anatomical Variation of
 Ligand Features
;
_journal_name_full 'Inorganic Chemistry'
_journal_page_first 11017
_journal_page_last 11029
_journal_paper_doi 10.1021/ic301506x
_journal_volume 51
_journal_year 2012
_chemical_formula_moiety 'C46 H42 Co N6 O4, 2(C8 H20 N)'
_chemical_formula_sum 'C62 H82 Co N8 O4'
_chemical_formula_weight 1062.29
_chemical_name_common (Et4N)2[Co(PyN2Me2)2]
_space_group_IT_number 60
_symmetry_cell_setting orthorhombic
_symmetry_space_group_name_Hall '-P 2n 2ab'
_symmetry_space_group_name_H-M 'P b c n'
_atom_sites_solution_hydrogens geom
_atom_sites_solution_primary direct
_atom_sites_solution_secondary difmap
_audit_creation_method
;
SHELXL-97

This data was obtained from a crappy crystal at 100K.

All the atoms of main struture were disordered into two positions with
occupancies of 50/50. Command AFIX 66 was used for pyridine and phenyl rings.
One of Et4N+ cations was treated as a two positions
disordered model with occuancies of 50/50, but the other one was set as
a three-component disordered model (30/30/40). The bond lengths and bond
angles of those two Et4N cations were restrained by using DFIX.

All the atoms were refined anisotropically and their temperature factors were 
constrained to be similar to each other by using commands DELU and SIMU.

Hydrogen atoms were added except for the carbon atoms of the three-component 
disordered Et4N cation. Short intermolecular hydrogen interaction could rise up
when the hydrogens were added to this disordered Et4N, since there is a 
symmetry applied on this component. The final refinement of this given model
gave a satisfied result.
;
_cell_angle_alpha 90.00
_cell_angle_beta 90.00
_cell_angle_gamma 90.00
_cell_formula_units_Z 4
_cell_length_a 12.7121(8)
_cell_length_b 28.3291(18)
_cell_length_c 15.4425(9)
_cell_measurement_reflns_used 4098
_cell_measurement_temperature 100(2)
_cell_measurement_theta_max 24.41
_cell_measurement_theta_min 2.20
_cell_volume 5561.2(6)
_computing_cell_refinement 'Bruker SAINT'
_computing_data_collection 'Bruker APEX2'
_computing_data_reduction 'Bruker SAINT'
_computing_molecular_graphics 'Bruker SHELXTL'
_computing_publication_material 'Bruker SHELXTL'
_computing_structure_refinement 'SHELXL-97 (Sheldrick, 1997)'
_computing_structure_solution 'SHELXS-97 (Sheldrick, 1990)'
_diffrn_ambient_temperature 100(2)
_diffrn_measured_fraction_theta_full 0.987
_diffrn_measured_fraction_theta_max 0.987
_diffrn_measurement_device_type 'Bruker APEX-II CCD'
_diffrn_measurement_method '\f and \w scans'
_diffrn_radiation_monochromator graphite
_diffrn_radiation_source 'fine-focus sealed tube'
_diffrn_radiation_type MoK\a
_diffrn_radiation_wavelength 0.71073
_diffrn_reflns_av_R_equivalents 0.0433
_diffrn_reflns_av_sigmaI/netI 0.0409
_diffrn_reflns_limit_h_max 15
_diffrn_reflns_limit_h_min -13
_diffrn_reflns_limit_k_max 34
_diffrn_reflns_limit_k_min -34
_diffrn_reflns_limit_l_max 18
_diffrn_reflns_limit_l_min -18
_diffrn_reflns_number 21040
_diffrn_reflns_theta_full 25.69
_diffrn_reflns_theta_max 25.69
_diffrn_reflns_theta_min 1.76
_diffrn_standards_number 0
_exptl_absorpt_coefficient_mu 0.364
_exptl_absorpt_correction_T_max 0.9407
_exptl_absorpt_correction_T_min 0.8986
_exptl_absorpt_correction_type multi-scan
_exptl_absorpt_process_details SADABS
_exptl_crystal_colour violet
_exptl_crystal_density_diffrn 1.269
_exptl_crystal_density_meas ?
_exptl_crystal_description block
_exptl_crystal_F_000 2276
_exptl_crystal_size_max 0.30
_exptl_crystal_size_mid 0.30
_exptl_crystal_size_min 0.17
_refine_diff_density_max 0.505
_refine_diff_density_min -0.432
_refine_diff_density_rms 0.075
_refine_ls_extinction_method none
_refine_ls_goodness_of_fit_ref 1.020
_refine_ls_hydrogen_treatment constr
_refine_ls_matrix_type full
_refine_ls_number_parameters 638
_refine_ls_number_reflns 5228
_refine_ls_number_restraints 1263
_refine_ls_restrained_S_all 0.967
_refine_ls_R_factor_all 0.0929
_refine_ls_R_factor_gt 0.0624
_refine_ls_shift/su_max 0.001
_refine_ls_shift/su_mean 0.000
_refine_ls_structure_factor_coef Fsqd
_refine_ls_weighting_details 'calc w=1/[\s^2^(Fo^2^)+(0.0968P)^2^+9.4035P] where P=(Fo^2^+2Fc^2^)/3'
_refine_ls_weighting_scheme calc
_refine_ls_wR_factor_gt 0.1640
_refine_ls_wR_factor_ref 0.1888
_reflns_number_gt 3701
_reflns_number_total 5228
_reflns_threshold_expression >2sigma(I)
_cod_data_source_file ic301506x_si_002_06.cif
_cod_data_source_block compound11
_cod_depositor_comments
;
The following automatic conversions were performed:

'_exptl_crystal_density_meas' value 'none' was changed to '?' - the
value is perceived as not measured.

Automatic conversion script
Id: cif_fix_values 3008 2015-01-20 13:52:24Z robertas 
;
_cod_database_code 4330688

loop_
_symmetry_equiv_pos_as_xyz
'x, y, z'
'-x+1/2, -y+1/2, z+1/2'
'-x, y, -z+1/2'
'x+1/2, -y+1/2, -z'
'-x, -y, -z'
'x-1/2, y-1/2, -z-1/2'
'x, -y, z-1/2'
'-x-1/2, y-1/2, z'

loop_
_atom_site_label
_atom_site_type_symbol
_atom_site_fract_x
_atom_site_fract_y
_atom_site_fract_z
_atom_site_U_iso_or_equiv
_atom_site_adp_type
_atom_site_occupancy
_atom_site_symmetry_multiplicity
_atom_site_calc_flag
_atom_site_refinement_flags
_atom_site_disorder_assembly
_atom_site_disorder_group
Co1 Co 1.0000 0.1497(7) 0.7500 0.0214(11) Uani 0.526(11) 2 d SPU . 1
O1 O 0.7231(12) 0.2051(5) 0.6426(7) 0.0356(19) Uani 0.526(11) 1 d PU . 1
O2 O 1.117(2) 0.0976(7) 0.695(2) 0.035(2) Uani 0.526(11) 1 d PU . 1
N1 N 0.8815(15) 0.1973(10) 0.731(2) 0.0249(15) Uani 0.526(11) 1 d PU . 1
N3 N 1.1334(11) 0.0419(5) 0.5821(12) 0.0444(17) Uani 0.526(11) 1 d PU . 1
C1 C 0.8082(19) 0.1849(7) 0.6623(9) 0.0292(15) Uani 0.526(11) 1 d PU . 1
N2 N 0.9395(10) 0.1282(4) 0.6357(6) 0.0294(13) Uani 0.526(11) 1 d PGU . 1
C2 C 0.8457(9) 0.1474(3) 0.6056(5) 0.0320(14) Uani 0.526(11) 1 d PGU . 1
C3 C 0.8005(6) 0.1302(3) 0.5299(5) 0.0322(16) Uani 0.526(11) 1 d PGU . 1
H3B H 0.7364 0.1433 0.5093 0.039 Uiso 0.526(11) 1 calc PR . 1
C4 C 0.8490(6) 0.0939(3) 0.4844(5) 0.0325(15) Uani 0.526(11) 1 d PGU . 1
H4A H 0.8180 0.0822 0.4327 0.039 Uiso 0.526(11) 1 calc PR . 1
C5 C 0.9427(6) 0.0747(3) 0.5146(6) 0.0349(16) Uani 0.526(11) 1 d PGU . 1
H5A H 0.9759 0.0499 0.4835 0.042 Uiso 0.526(11) 1 calc PR . 1
C6 C 0.9880(7) 0.0919(4) 0.5902(7) 0.0334(14) Uani 0.526(11) 1 d PGU . 1
C7 C 1.0776(17) 0.0707(7) 0.6256(14) 0.0364(16) Uani 0.526(11) 1 d PU . 1
C8 C 1.2192(9) 0.0182(4) 0.6070(9) 0.0543(16) Uani 0.526(11) 1 d PGU . 1
C9 C 1.3000(10) 0.0192(4) 0.5464(8) 0.0683(18) Uani 0.526(11) 1 d PGDU . 1
C10 C 1.3888(9) -0.0088(3) 0.5582(7) 0.074(2) Uani 0.526(11) 1 d PGU . 1
H10A H 1.4440 -0.0081 0.5167 0.088 Uiso 0.526(11) 1 calc PR . 1
C11 C 1.3967(8) -0.0377(4) 0.6305(7) 0.065(2) Uani 0.526(11) 1 d PGU . 1
H11A H 1.4573 -0.0568 0.6386 0.078 Uiso 0.526(11) 1 calc PR . 1
C12 C 1.3159(9) -0.0387(4) 0.6912(7) 0.0582(19) Uani 0.526(11) 1 d PGU . 1
H12A H 1.3213 -0.0585 0.7406 0.070 Uiso 0.526(11) 1 calc PR . 1
C13 C 1.2272(9) -0.0108(5) 0.6794(8) 0.0568(17) Uani 0.526(11) 1 d PGDU . 1
C14 C 1.1322(10) -0.0161(4) 0.7370(8) 0.059(2) Uani 0.526(11) 1 d PDU . 1
H14A H 1.1490 -0.0375 0.7849 0.089 Uiso 0.526(11) 1 calc PR . 1
H14B H 1.0736 -0.0290 0.7034 0.089 Uiso 0.526(11) 1 calc PR . 1
H14C H 1.1123 0.0149 0.7602 0.089 Uiso 0.526(11) 1 calc PR . 1
C15 C 1.3051(12) 0.0512(4) 0.4693(8) 0.084(3) Uani 0.526(11) 1 d PDU . 1
H15A H 1.2402 0.0698 0.4657 0.126 Uiso 0.526(11) 1 calc PR . 1
H15B H 1.3131 0.0323 0.4166 0.126 Uiso 0.526(11) 1 calc PR . 1
H15C H 1.3654 0.0726 0.4752 0.126 Uiso 0.526(11) 1 calc PR . 1
C16 C 0.8667(8) 0.2425(4) 0.7737(10) 0.0239(14) Uani 0.526(11) 1 d PGU . 1
C17 C 0.8786(7) 0.2847(4) 0.7291(8) 0.0251(15) Uani 0.526(11) 1 d PGU . 1
C18 C 0.8757(7) 0.3274(4) 0.7736(8) 0.0285(16) Uani 0.526(11) 1 d PGU . 1
H18A H 0.8838 0.3562 0.7431 0.034 Uiso 0.526(11) 1 calc PR . 1
C19 C 0.8609(7) 0.3277(4) 0.8628(8) 0.0305(17) Uani 0.526(11) 1 d PGU . 1
H19A H 0.8589 0.3568 0.8932 0.037 Uiso 0.526(11) 1 calc PR . 1
C20 C 0.8490(8) 0.2854(4) 0.9074(8) 0.0320(17) Uani 0.526(11) 1 d PGU . 1
H20A H 0.8389 0.2857 0.9684 0.038 Uiso 0.526(11) 1 calc PR . 1
C21 C 0.8519(8) 0.2428(4) 0.8629(9) 0.0270(15) Uani 0.526(11) 1 d PGU . 1
C22 C 0.8477(9) 0.1978(5) 0.9163(10) 0.0295(19) Uani 0.526(11) 1 d PU . 1
H22A H 0.8371 0.2059 0.9774 0.044 Uiso 0.526(11) 1 calc PR . 1
H22B H 0.9140 0.1806 0.9098 0.044 Uiso 0.526(11) 1 calc PR . 1
H22C H 0.7894 0.1781 0.8961 0.044 Uiso 0.526(11) 1 calc PR . 1
C23 C 0.8990(8) 0.2852(5) 0.6310(10) 0.0256(18) Uani 0.526(11) 1 d PU . 1
H23A H 0.8990 0.2527 0.6091 0.038 Uiso 0.526(11) 1 calc PR . 1
H23B H 0.9675 0.2998 0.6194 0.038 Uiso 0.526(11) 1 calc PR . 1
H23C H 0.8436 0.3033 0.6020 0.038 Uiso 0.526(11) 1 calc PR . 1
Co1' Co 1.0000 0.1450(8) 0.7500 0.0258(18) Uani 0.474(11) 2 d SPU . 2
O1' O 0.7137(13) 0.2000(5) 0.6656(8) 0.033(2) Uani 0.474(11) 1 d PU . 2
O2' O 1.113(3) 0.0905(8) 0.696(2) 0.034(2) Uani 0.474(11) 1 d PU . 2
N1' N 0.8696(17) 0.1966(11) 0.728(2) 0.0254(16) Uani 0.474(11) 1 d PU . 2
N3' N 1.1148(12) 0.0344(6) 0.5873(14) 0.0469(19) Uani 0.474(11) 1 d PU . 2
C1' C 0.806(2) 0.1848(8) 0.6769(10) 0.0292(15) Uani 0.474(11) 1 d PU . 2
C2' C 0.8396(10) 0.1442(4) 0.6208(6) 0.0285(14) Uani 0.474(11) 1 d PGU . 2
C3' C 0.7779(7) 0.1258(3) 0.5546(6) 0.0345(17) Uani 0.474(11) 1 d PGU . 2
H3'B H 0.7111 0.1393 0.5423 0.041 Uiso 0.474(11) 1 calc PR . 2
C4' C 0.8139(7) 0.0877(3) 0.5062(6) 0.0391(17) Uani 0.474(11) 1 d PGU . 2
H4'A H 0.7717 0.0752 0.4609 0.047 Uiso 0.474(11) 1 calc PR . 2
C5' C 0.9116(7) 0.0680(3) 0.5241(7) 0.0359(17) Uani 0.474(11) 1 d PGU . 2
H5'A H 0.9362 0.0419 0.4910 0.043 Uiso 0.474(11) 1 calc PR . 2
C6' C 0.9733(7) 0.0863(4) 0.5903(8) 0.0346(15) Uani 0.474(11) 1 d PGU . 2
N2' N 0.9373(10) 0.1244(4) 0.6387(8) 0.0296(14) Uani 0.474(11) 1 d PGU . 2
C7' C 1.0878(19) 0.0753(8) 0.6319(16) 0.0374(17) Uani 0.474(11) 1 d PU . 2
C8' C 1.2182(10) 0.0125(5) 0.6170(10) 0.0564(16) Uani 0.474(11) 1 d PGU . 2
C9' C 1.3022(11) 0.0074(4) 0.5601(8) 0.0658(18) Uani 0.474(11) 1 d PGDU . 2
C10' C 1.3863(9) -0.0216(4) 0.5819(7) 0.064(2) Uani 0.474(11) 1 d PGU . 2
H10B H 1.4438 -0.0251 0.5431 0.077 Uiso 0.474(11) 1 calc PR . 2
C11' C 1.3864(9) -0.0455(4) 0.6605(7) 0.059(2) Uani 0.474(11) 1 d PGU . 2
H11B H 1.4439 -0.0653 0.6754 0.071 Uiso 0.474(11) 1 calc PR . 2
C12' C 1.3024(11) -0.0404(5) 0.7173(7) 0.063(2) Uani 0.474(11) 1 d PGU . 2
H12B H 1.3024 -0.0568 0.7710 0.076 Uiso 0.474(11) 1 calc PR . 2
C13' C 1.2182(11) -0.0114(6) 0.6955(10) 0.0606(17) Uani 0.474(11) 1 d PGDU . 2
C14' C 1.1340(12) -0.0070(6) 0.7632(10) 0.070(3) Uani 0.474(11) 1 d PDU . 2
H14D H 1.1518 -0.0269 0.8130 0.105 Uiso 0.474(11) 1 calc PR . 2
H14E H 1.0665 -0.0173 0.7389 0.105 Uiso 0.474(11) 1 calc PR . 2
H14F H 1.1286 0.0260 0.7818 0.105 Uiso 0.474(11) 1 calc PR . 2
C15' C 1.2835(13) 0.0322(4) 0.4739(8) 0.078(2) Uani 0.474(11) 1 d PDU . 2
H15D H 1.3447 0.0276 0.4362 0.117 Uiso 0.474(11) 1 calc PR . 2
H15E H 1.2730 0.0660 0.4839 0.117 Uiso 0.474(11) 1 calc PR . 2
H15F H 1.2209 0.0189 0.4461 0.117 Uiso 0.474(11) 1 calc PR . 2
C16' C 0.8474(9) 0.2388(4) 0.7741(11) 0.0243(15) Uani 0.474(11) 1 d PGU . 2
C17' C 0.8546(8) 0.2813(5) 0.7294(9) 0.0255(16) Uani 0.474(11) 1 d PGU . 2
C18' C 0.8456(7) 0.3238(4) 0.7738(10) 0.0290(17) Uani 0.474(11) 1 d PGU . 2
H18B H 0.8506 0.3528 0.7433 0.035 Uiso 0.474(11) 1 calc PR . 2
C19' C 0.8293(7) 0.3238(4) 0.8628(10) 0.0312(18) Uani 0.474(11) 1 d PGU . 2
H19B H 0.8231 0.3528 0.8932 0.037 Uiso 0.474(11) 1 calc PR . 2
C20' C 0.8220(8) 0.2813(5) 0.9075(9) 0.0287(17) Uani 0.474(11) 1 d PGU . 2
H20B H 0.8109 0.2813 0.9683 0.034 Uiso 0.474(11) 1 calc PR . 2
C21' C 0.8311(9) 0.2388(4) 0.8631(11) 0.0266(16) Uani 0.474(11) 1 d PGU . 2
C22' C 0.8187(9) 0.1923(5) 0.9115(12) 0.028(2) Uani 0.474(11) 1 d PU . 2
H22D H 0.8083 0.1987 0.9733 0.042 Uiso 0.474(11) 1 calc PR . 2
H22E H 0.8822 0.1732 0.9036 0.042 Uiso 0.474(11) 1 calc PR . 2
H22F H 0.7577 0.1752 0.8887 0.042 Uiso 0.474(11) 1 calc PR . 2
C23' C 0.8668(8) 0.2819(5) 0.6318(10) 0.0233(18) Uani 0.474(11) 1 d PU . 2
H23D H 0.8724 0.2495 0.6103 0.035 Uiso 0.474(11) 1 calc PR . 2
H23E H 0.9304 0.2995 0.6163 0.035 Uiso 0.474(11) 1 calc PR . 2
H23F H 0.8053 0.2972 0.6057 0.035 Uiso 0.474(11) 1 calc PR . 2
N4 N 1.0046(7) 0.39651(16) 0.2552(5) 0.0553(13) Uani 0.50 1 d PDU A -1
C24 C 1.0175(9) 0.3593(3) 0.1867(6) 0.067(2) Uani 0.50 1 d PDU A -1
H24A H 0.9471 0.3466 0.1721 0.080 Uiso 0.50 1 calc PR A -1
H24B H 1.0593 0.3330 0.2112 0.080 Uiso 0.50 1 calc PR A -1
C25 C 1.0705(11) 0.3760(4) 0.1031(6) 0.090(3) Uani 0.50 1 d PDU A -1
H25A H 1.0749 0.3496 0.0622 0.135 Uiso 0.50 1 calc PR A -1
H25B H 1.1415 0.3874 0.1163 0.135 Uiso 0.50 1 calc PR A -1
H25C H 1.0292 0.4016 0.0774 0.135 Uiso 0.50 1 calc PR A -1
C26 C 0.9506(6) 0.4386(2) 0.2173(6) 0.0551(18) Uani 0.50 1 d PDU A -1
H26A H 0.9971 0.4527 0.1728 0.066 Uiso 0.50 1 calc PR A -1
H26B H 0.9406 0.4624 0.2635 0.066 Uiso 0.50 1 calc PR A -1
C27 C 0.8442(6) 0.4282(4) 0.1761(6) 0.062(2) Uani 0.50 1 d PDU A -1
H27A H 0.8143 0.4574 0.1527 0.093 Uiso 0.50 1 calc PR A -1
H27B H 0.7966 0.4151 0.2199 0.093 Uiso 0.50 1 calc PR A -1
H27C H 0.8533 0.4052 0.1291 0.093 Uiso 0.50 1 calc PR A -1
C28 C 0.9355(9) 0.3802(4) 0.3277(7) 0.086(3) Uani 0.50 1 d PDU A -1
H28A H 0.8736 0.3643 0.3019 0.103 Uiso 0.50 1 calc PR A -1
H28B H 0.9095 0.4085 0.3585 0.103 Uiso 0.50 1 calc PR A -1
C29 C 0.9816(12) 0.3474(5) 0.3938(8) 0.106(4) Uani 0.50 1 d PDU A -1
H29A H 0.9282 0.3398 0.4373 0.159 Uiso 0.50 1 calc PR A -1
H29B H 1.0417 0.3627 0.4219 0.159 Uiso 0.50 1 calc PR A -1
H29C H 1.0051 0.3184 0.3653 0.159 Uiso 0.50 1 calc PR A -1
C30 C 1.1140(7) 0.4109(4) 0.2793(8) 0.083(3) Uani 0.50 1 d PDU A -1
H30A H 1.1506 0.4222 0.2266 0.100 Uiso 0.50 1 calc PR A -1
H30B H 1.1523 0.3828 0.3006 0.100 Uiso 0.50 1 calc PR A -1
C31 C 1.1201(9) 0.4497(4) 0.3487(8) 0.087(3) Uani 0.50 1 d PDU A -1
H31A H 1.1939 0.4569 0.3612 0.131 Uiso 0.50 1 calc PR A -1
H31B H 1.0853 0.4387 0.4016 0.131 Uiso 0.50 1 calc PR A -1
H31C H 1.0848 0.4782 0.3275 0.131 Uiso 0.50 1 calc PR A -1
N5 N 0.5000 0.31263(16) 0.7500 0.0459(10) Uani 1 2 d SU . .
C32 C 0.5160(12) 0.3620(5) 0.6946(11) 0.049(2) Uani 0.30 1 d PU B -1
C33 C 0.6232(16) 0.3677(6) 0.6487(15) 0.056(3) Uani 0.30 1 d PU B -1
C34 C 0.5296(11) 0.2729(5) 0.6879(10) 0.052(2) Uani 0.30 1 d PU B -1
C35 C 0.4320(16) 0.2722(9) 0.6161(16) 0.058(3) Uani 0.30 1 d PU B -1
C32' C 0.3894(11) 0.3122(5) 0.7751(9) 0.045(2) Uani 0.30 1 d PU B -1
C33' C 0.3607(13) 0.3504(6) 0.8446(12) 0.046(3) Uani 0.30 1 d PU B -1
C34' C 0.5837(11) 0.3165(5) 0.8201(9) 0.051(3) Uani 0.30 1 d PU B -1
C35' C 0.525(2) 0.2771(10) 0.9058(16) 0.070(6) Uani 0.30 1 d PU B -1
C32" C 0.5713(11) 0.3352(4) 0.6911(9) 0.062(2) Uani 0.40 1 d PU B 2
C33" C 0.5018(10) 0.3678(4) 0.6338(10) 0.066(2) Uani 0.40 1 d PU B 2
C34" C 0.4232(9) 0.2737(4) 0.6967(8) 0.057(2) Uani 0.40 1 d PU B 2
C35" C 0.4739(13) 0.2528(4) 0.6193(10) 0.053(3) Uani 0.40 1 d PU B 2

loop_
_atom_site_aniso_label
_atom_site_aniso_U_11
_atom_site_aniso_U_22
_atom_site_aniso_U_33
_atom_site_aniso_U_23
_atom_site_aniso_U_13
_atom_site_aniso_U_12
Co1 0.0258(17) 0.013(3) 0.0253(17) 0.000 -0.0056(16) 0.000
O1 0.034(3) 0.040(3) 0.032(4) 0.013(3) -0.013(3) 0.005(2)
O2 0.046(3) 0.018(5) 0.041(3) -0.011(4) -0.015(2) 0.006(4)
N1 0.022(4) 0.022(2) 0.031(3) 0.001(2) -0.008(3) -0.002(3)
N3 0.059(3) 0.023(4) 0.052(3) -0.016(3) -0.014(3) 0.005(3)
C1 0.032(2) 0.026(2) 0.030(3) 0.007(3) -0.013(3) 0.000(2)
N2 0.042(3) 0.015(2) 0.031(2) 0.004(2) -0.012(2) 0.002(2)
C2 0.041(3) 0.024(2) 0.031(3) 0.004(2) -0.011(2) -0.002(2)
C3 0.043(3) 0.025(2) 0.029(3) 0.009(2) -0.015(3) -0.007(2)
C4 0.041(4) 0.027(3) 0.029(3) 0.004(2) -0.012(3) -0.012(3)
C5 0.044(4) 0.021(3) 0.040(3) -0.007(2) -0.017(3) -0.009(3)
C6 0.052(3) 0.012(2) 0.036(2) -0.007(2) -0.018(2) -0.004(2)
C7 0.050(3) 0.018(3) 0.041(3) -0.011(2) -0.016(2) 0.001(3)
C8 0.066(3) 0.031(3) 0.067(3) -0.018(3) -0.015(3) 0.014(2)
C9 0.076(3) 0.044(4) 0.084(4) -0.012(3) -0.002(3) 0.012(3)
C10 0.073(3) 0.054(5) 0.094(5) -0.010(4) 0.003(4) 0.012(4)
C11 0.063(3) 0.046(4) 0.086(5) -0.018(4) -0.009(4) 0.009(3)
C12 0.064(3) 0.035(3) 0.075(5) -0.016(4) -0.015(4) 0.012(3)
C13 0.065(3) 0.033(3) 0.072(4) -0.015(3) -0.014(3) 0.015(3)
C14 0.079(4) 0.031(4) 0.068(5) -0.011(4) -0.013(4) 0.015(3)
C15 0.099(5) 0.055(6) 0.098(5) -0.001(4) 0.012(4) 0.007(5)
C16 0.013(3) 0.022(2) 0.036(2) -0.002(2) -0.004(3) 0.003(2)
C17 0.015(4) 0.023(2) 0.037(2) 0.003(2) 0.000(3) -0.002(3)
C18 0.017(4) 0.025(3) 0.043(2) -0.002(2) -0.001(4) 0.001(3)
C19 0.019(4) 0.029(3) 0.043(3) -0.008(2) 0.000(4) 0.000(3)
C20 0.024(4) 0.034(3) 0.038(3) -0.006(2) 0.002(4) -0.002(3)
C21 0.014(4) 0.031(3) 0.037(2) 0.001(2) -0.002(3) 0.000(3)
C22 0.019(5) 0.034(3) 0.035(3) -0.005(3) 0.005(4) -0.008(4)
C23 0.011(4) 0.031(3) 0.035(3) 0.003(2) -0.005(4) -0.011(4)
Co1' 0.031(2) 0.014(3) 0.032(2) 0.000 -0.016(2) 0.000
O1' 0.033(3) 0.031(3) 0.035(5) 0.005(4) -0.013(4) 0.004(3)
O2' 0.044(3) 0.013(5) 0.044(3) -0.009(4) -0.016(3) 0.007(4)
N1' 0.022(4) 0.022(2) 0.032(3) 0.002(2) -0.007(3) 0.005(3)
N3' 0.059(4) 0.025(4) 0.056(3) -0.017(3) -0.016(3) 0.010(3)
C1' 0.032(2) 0.024(2) 0.031(4) 0.002(3) -0.011(3) 0.002(2)
C2' 0.042(3) 0.016(2) 0.027(3) 0.009(2) -0.020(2) 0.001(2)
C3' 0.048(3) 0.027(3) 0.029(4) -0.001(3) -0.018(3) 0.003(3)
C4' 0.049(4) 0.028(3) 0.039(4) -0.005(3) -0.019(3) -0.001(3)
C5' 0.048(4) 0.020(3) 0.040(3) -0.010(3) -0.017(3) -0.005(3)
C6' 0.046(3) 0.019(3) 0.038(3) -0.001(2) -0.016(2) 0.000(2)
N2' 0.039(3) 0.014(3) 0.035(3) -0.003(2) -0.016(2) -0.002(2)
C7' 0.050(3) 0.019(3) 0.043(3) -0.008(3) -0.016(3) 0.004(3)
C8' 0.066(3) 0.033(3) 0.071(3) -0.019(3) -0.016(3) 0.012(3)
C9' 0.072(3) 0.043(4) 0.082(4) -0.009(3) -0.009(3) 0.013(3)
C10' 0.067(3) 0.042(4) 0.083(5) -0.005(4) -0.006(4) 0.009(3)
C11' 0.062(4) 0.036(3) 0.080(5) -0.012(4) -0.016(4) 0.009(3)
C12' 0.071(4) 0.040(3) 0.078(5) -0.014(4) -0.017(4) 0.016(3)
C13' 0.070(3) 0.037(3) 0.074(4) -0.013(3) -0.016(3) 0.020(3)
C14' 0.087(4) 0.051(5) 0.073(6) -0.012(5) -0.013(4) 0.029(4)
C15' 0.091(5) 0.050(5) 0.093(4) 0.001(4) 0.006(4) 0.003(4)
C16' 0.015(4) 0.022(2) 0.036(2) 0.000(2) -0.007(3) -0.004(2)
C17' 0.014(4) 0.026(3) 0.037(2) -0.001(2) -0.007(3) 0.000(3)
C18' 0.018(4) 0.024(3) 0.045(3) 0.001(2) -0.001(4) -0.005(3)
C19' 0.018(4) 0.030(3) 0.045(3) -0.006(2) 0.000(4) -0.003(3)
C20' 0.014(4) 0.033(3) 0.039(3) -0.002(2) 0.001(3) -0.001(3)
C21' 0.014(4) 0.028(3) 0.038(2) 0.001(2) 0.001(3) -0.004(3)
C22' 0.011(5) 0.035(3) 0.038(3) 0.004(3) -0.007(4) -0.010(3)
C23' 0.010(5) 0.018(3) 0.041(3) 0.006(3) 0.002(4) 0.003(4)
N4 0.055(3) 0.043(2) 0.068(3) -0.026(4) 0.011(2) 0.002(4)
C24 0.070(5) 0.051(4) 0.079(5) -0.033(4) 0.018(4) -0.001(4)
C25 0.097(7) 0.083(6) 0.089(6) -0.037(6) 0.038(6) -0.007(6)
C26 0.054(4) 0.043(4) 0.069(5) -0.011(3) 0.017(4) -0.004(3)
C27 0.062(5) 0.061(5) 0.062(6) -0.004(5) 0.013(4) -0.002(4)
C28 0.105(6) 0.076(6) 0.077(6) -0.005(5) 0.025(5) -0.010(5)
C29 0.121(9) 0.092(7) 0.105(8) 0.015(6) 0.031(7) -0.007(7)
C30 0.061(5) 0.075(5) 0.113(6) -0.026(5) -0.015(5) 0.005(4)
C31 0.070(6) 0.082(7) 0.110(8) -0.026(6) -0.026(6) 0.004(5)
N5 0.036(2) 0.046(2) 0.056(3) 0.000 -0.0051(19) 0.000
C32 0.048(5) 0.040(4) 0.058(5) 0.011(4) -0.003(5) -0.004(4)
C33 0.051(6) 0.050(6) 0.068(6) 0.011(5) 0.002(5) -0.005(5)
C34 0.045(5) 0.044(4) 0.068(5) -0.010(4) -0.005(4) 0.010(4)
C35 0.052(6) 0.055(6) 0.066(6) -0.022(5) -0.009(5) 0.004(5)
C32' 0.036(4) 0.046(5) 0.052(5) -0.010(4) 0.004(4) -0.007(4)
C33' 0.035(6) 0.056(7) 0.047(7) -0.018(6) 0.013(5) -0.007(6)
C34' 0.044(5) 0.057(6) 0.052(6) 0.012(5) -0.017(5) -0.014(5)
C35' 0.062(13) 0.084(15) 0.065(12) 0.032(11) 0.007(10) 0.028(11)
C32" 0.059(5) 0.059(4) 0.069(5) 0.005(4) -0.007(4) -0.008(4)
C33" 0.070(5) 0.053(4) 0.075(6) 0.007(4) -0.014(5) 0.001(4)
C34" 0.047(4) 0.052(4) 0.071(4) -0.009(4) -0.004(4) 0.002(3)
C35" 0.044(5) 0.048(5) 0.065(5) -0.007(4) -0.007(5) 0.006(5)

loop_
_atom_type_symbol
_atom_type_description
_atom_type_scat_dispersion_real
_atom_type_scat_dispersion_imag
_atom_type_scat_source
C C 0.0033 0.0016 'International Tables Vol C Tables 4.2.6.8 and 6.1.1.4'
H H 0.0000 0.0000 'International Tables Vol C Tables 4.2.6.8 and 6.1.1.4'
N N 0.0061 0.0033 'International Tables Vol C Tables 4.2.6.8 and 6.1.1.4'
O O 0.0106 0.0060 'International Tables Vol C Tables 4.2.6.8 and 6.1.1.4'
Co Co 0.3494 0.9721 'International Tables Vol C Tables 4.2.6.8 and 6.1.1.4'

loop_
_geom_angle_atom_site_label_1
_geom_angle_atom_site_label_2
_geom_angle_atom_site_label_3
_geom_angle
_geom_angle_site_symmetry_1
_geom_angle_site_symmetry_3
N2 Co1 N2 144.9(12) . 3_756
N2 Co1 N1 127.3(10) . 3_756
N2 Co1 N1 78.0(8) 3_756 3_756
N2 Co1 N1 78.0(8) . .
N2 Co1 N1 127.3(10) 3_756 .
N1 Co1 N1 97.4(16) 3_756 .
N2 Co1 O2 74.2(9) . .
N2 Co1 O2 83.0(10) 3_756 .
N1 Co1 O2 90.0(11) 3_756 .
N1 Co1 O2 149.6(12) . .
N2 Co1 O2 83.0(10) . 3_756
N2 Co1 O2 74.1(9) 3_756 3_756
N1 Co1 O2 149.7(12) 3_756 3_756
N1 Co1 O2 90.0(11) . 3_756
O2 Co1 O2 98.4(16) . 3_756
C7 O2 Co1 114(2) . .
C16 N1 C1 117.4(18) . .
C16 N1 Co1 127.8(13) . .
C1 N1 Co1 114.7(19) . .
C7 N3 C8 128.6(18) . .
O1 C1 N1 128.0(18) . .
O1 C1 C2 117.8(13) . .
N1 C1 C2 113.9(18) . .
C2 N2 C6 120.0 . .
C2 N2 Co1 120.1(6) . .
C6 N2 Co1 119.7(6) . .
C3 C2 N2 120.0 . .
C3 C2 C1 128.7(9) . .
N2 C2 C1 111.3(9) . .
C2 C3 C4 120.0 . .
C2 C3 H3B 120.0 . .
C4 C3 H3B 120.0 . .
C5 C4 C3 120.0 . .
C5 C4 H4A 120.0 . .
C3 C4 H4A 120.0 . .
C6 C5 C4 120.0 . .
C6 C5 H5A 120.0 . .
C4 C5 H5A 120.0 . .
C5 C6 N2 120.0 . .
C5 C6 C7 121.0(10) . .
N2 C6 C7 118.8(11) . .
N3 C7 C6 121.5(18) . .
N3 C7 O2 123(2) . .
C6 C7 O2 110.8(19) . .
N3 C8 C9 113.5(9) . .
N3 C8 C13 125.9(9) . .
C9 C8 C13 120.0 . .
C8 C9 C10 120.0 . .
C8 C9 C15 125.4(8) . .
C10 C9 C15 114.4(8) . .
C11 C10 C9 120.0 . .
C11 C10 H10A 120.0 . .
C9 C10 H10A 120.0 . .
C12 C11 C10 120.0 . .
C12 C11 H11A 120.0 . .
C10 C11 H11A 120.0 . .
C11 C12 C13 120.0 . .
C11 C12 H12A 120.0 . .
C13 C12 H12A 120.0 . .
C12 C13 C8 120.0 . .
C12 C13 C14 121.1(8) . .
C8 C13 C14 118.4(8) . .
C13 C14 H14A 109.5 . .
C13 C14 H14B 109.5 . .
H14A C14 H14B 109.5 . .
C13 C14 H14C 109.5 . .
H14A C14 H14C 109.5 . .
H14B C14 H14C 109.5 . .
C9 C15 H15A 109.5 . .
C9 C15 H15B 109.5 . .
H15A C15 H15B 109.5 . .
C9 C15 H15C 109.5 . .
H15A C15 H15C 109.5 . .
H15B C15 H15C 109.5 . .
C17 C16 C21 120.0 . .
C17 C16 N1 121.3(14) . .
C21 C16 N1 118.3(14) . .
C18 C17 C16 120.0 . .
C18 C17 C23 119.0(7) . .
C16 C17 C23 121.0(7) . .
C17 C18 C19 120.0 . .
C17 C18 H18A 120.0 . .
C19 C18 H18A 120.0 . .
C20 C19 C18 120.0 . .
C20 C19 H19A 120.0 . .
C18 C19 H19A 120.0 . .
C19 C20 C21 120.0 . .
C19 C20 H20A 120.0 . .
C21 C20 H20A 120.0 . .
C20 C21 C16 120.0 . .
C20 C21 C22 117.4(8) . .
C16 C21 C22 122.4(8) . .
C21 C22 H22A 109.5 . .
C21 C22 H22B 109.5 . .
H22A C22 H22B 109.5 . .
C21 C22 H22C 109.5 . .
H22A C22 H22C 109.5 . .
H22B C22 H22C 109.5 . .
C17 C23 H23A 109.5 . .
C17 C23 H23B 109.5 . .
H23A C23 H23B 109.5 . .
C17 C23 H23C 109.5 . .
H23A C23 H23C 109.5 . .
H23B C23 H23C 109.5 . .
N2' Co1' N2' 145.8(17) . 3_756
N2' Co1' N1' 128.5(11) . 3_756
N2' Co1' N1' 76.2(11) 3_756 3_756
N2' Co1' N1' 76.2(9) . .
N2' Co1' N1' 128.5(15) 3_756 .
N1' Co1' N1' 98.3(17) 3_756 .
N2' Co1' O2' 74.5(11) . .
N2' Co1' O2' 82.4(15) 3_756 .
N1' Co1' O2' 91.8(12) 3_756 .
N1' Co1' O2' 148.9(13) . .
N2' Co1' O2' 82.4(11) . 3_756
N2' Co1' O2' 74.5(13) 3_756 3_756
N1' Co1' O2' 148.9(13) 3_756 3_756
N1' Co1' O2' 91.8(12) . 3_756
O2' Co1' O2' 94.4(18) . 3_756
C7' O2' Co1' 114(3) . .
C1' N1' C16' 116(2) . .
C1' N1' Co1' 115(2) . .
C16' N1' Co1' 128.3(15) . .
C7' N3' C8' 113.8(17) . .
N1' C1' O1' 129(2) . .
N1' C1' C2' 114(2) . .
O1' C1' C2' 116.4(15) . .
C3' C2' N2' 120.0 . .
C3' C2' C1' 123.5(11) . .
N2' C2' C1' 116.5(11) . .
C2' C3' C4' 120.0 . .
C2' C3' H3'B 120.0 . .
C4' C3' H3'B 120.0 . .
C5' C4' C3' 120.0 . .
C5' C4' H4'A 120.0 . .
C3' C4' H4'A 120.0 . .
C4' C5' C6' 120.0 . .
C4' C5' H5'A 120.0 . .
C6' C5' H5'A 120.0 . .
N2' C6' C5' 120.0 . .
N2' C6' C7' 103.4(11) . .
C5' C6' C7' 136.6(11) . .
C6' N2' C2' 120.0 . .
C6' N2' Co1' 124.2(7) . .
C2' N2' Co1' 114.4(7) . .
O2' C7' N3' 133(3) . .
O2' C7' C6' 122(3) . .
N3' C7' C6' 100.7(16) . .
C9' C8' C13' 120.0 . .
C9' C8' N3' 121.0(10) . .
C13' C8' N3' 117.5(10) . .
C8' C9' C10' 120.0 . .
C8' C9' C15' 112.6(9) . .
C10' C9' C15' 127.1(9) . .
C9' C10' C11' 120.0 . .
C9' C10' H10B 120.0 . .
C11' C10' H10B 120.0 . .
C12' C11' C10' 120.0 . .
C12' C11' H11B 120.0 . .
C10' C11' H11B 120.0 . .
C13' C12' C11' 120.0 . .
C13' C12' H12B 120.0 . .
C11' C12' H12B 120.0 . .
C12' C13' C8' 120.0 . .
C12' C13' C14' 115.5(9) . .
C8' C13' C14' 124.5(9) . .
C13' C14' H14D 109.5 . .
C13' C14' H14E 109.5 . .
H14D C14' H14E 109.5 . .
C13' C14' H14F 109.5 . .
H14D C14' H14F 109.5 . .
H14E C14' H14F 109.5 . .
C9' C15' H15D 109.5 . .
C9' C15' H15E 109.5 . .
H15D C15' H15E 109.5 . .
C9' C15' H15F 109.5 . .
H15D C15' H15F 109.5 . .
H15E C15' H15F 109.5 . .
C17' C16' C21' 120.0 . .
C17' C16' N1' 117.8(16) . .
C21' C16' N1' 121.8(16) . .
C16' C17' C18' 120.0 . .
C16' C17' C23' 120.7(7) . .
C18' C17' C23' 119.2(7) . .
C19' C18' C17' 120.0 . .
C19' C18' H18B 120.0 . .
C17' C18' H18B 120.0 . .
C18' C19' C20' 120.0 . .
C18' C19' H19B 120.0 . .
C20' C19' H19B 120.0 . .
C19' C20' C21' 120.0 . .
C19' C20' H20B 120.0 . .
C21' C20' H20B 120.0 . .
C20' C21' C16' 120.0 . .
C20' C21' C22' 119.9(9) . .
C16' C21' C22' 120.1(9) . .
C21' C22' H22D 109.5 . .
C21' C22' H22E 109.5 . .
H22D C22' H22E 109.5 . .
C21' C22' H22F 109.5 . .
H22D C22' H22F 109.5 . .
H22E C22' H22F 109.5 . .
C17' C23' H23D 109.5 . .
C17' C23' H23E 109.5 . .
H23D C23' H23E 109.5 . .
C17' C23' H23F 109.5 . .
H23D C23' H23F 109.5 . .
H23E C23' H23F 109.5 . .
C26 N4 C30 107.8(7) . .
C26 N4 C28 105.7(8) . .
C30 N4 C28 116.3(9) . .
C26 N4 C24 109.5(7) . .
C30 N4 C24 105.4(8) . .
C28 N4 C24 111.9(8) . .
N4 C24 C25 115.1(7) . .
N4 C24 H24A 108.5 . .
C25 C24 H24A 108.5 . .
N4 C24 H24B 108.5 . .
C25 C24 H24B 108.5 . .
H24A C24 H24B 107.5 . .
C24 C25 H25A 109.5 . .
C24 C25 H25B 109.5 . .
H25A C25 H25B 109.5 . .
C24 C25 H25C 109.5 . .
H25A C25 H25C 109.5 . .
H25B C25 H25C 109.5 . .
N4 C26 C27 114.5(7) . .
N4 C26 H26A 108.6 . .
C27 C26 H26A 108.6 . .
N4 C26 H26B 108.6 . .
C27 C26 H26B 108.6 . .
H26A C26 H26B 107.6 . .
C26 C27 H27A 109.5 . .
C26 C27 H27B 109.5 . .
H27A C27 H27B 109.5 . .
C26 C27 H27C 109.5 . .
H27A C27 H27C 109.5 . .
H27B C27 H27C 109.5 . .
N4 C28 C29 118.1(9) . .
N4 C28 H28A 107.8 . .
C29 C28 H28A 107.8 . .
N4 C28 H28B 107.8 . .
C29 C28 H28B 107.8 . .
H28A C28 H28B 107.1 . .
C28 C29 H29A 109.5 . .
C28 C29 H29B 109.5 . .
H29A C29 H29B 109.5 . .
C28 C29 H29C 109.5 . .
H29A C29 H29C 109.5 . .
H29B C29 H29C 109.5 . .
N4 C30 C31 114.5(7) . .
N4 C30 H30A 108.6 . .
C31 C30 H30A 108.6 . .
N4 C30 H30B 108.6 . .
C31 C30 H30B 108.6 . .
H30A C30 H30B 107.6 . .
C30 C31 H31A 109.5 . .
C30 C31 H31B 109.5 . .
H31A C31 H31B 109.5 . .
C30 C31 H31C 109.5 . .
H31A C31 H31C 109.5 . .
H31B C31 H31C 109.5 . .
C32" N5 C32" 127.0(11) 3_656 .
C32" N5 C32' 141.4(8) 3_656 3_656
C32" N5 C32' 39.3(6) . 3_656
C32" N5 C32' 39.3(6) 3_656 .
C32" N5 C32' 141.4(8) . .
C32' N5 C32' 179.0(11) 3_656 .
C32" N5 C34' 87.6(8) 3_656 .
C32" N5 C34' 88.7(8) . .
C32' N5 C34' 61.1(8) 3_656 .
C32' N5 C34' 119.0(8) . .
C32" N5 C34' 88.7(8) 3_656 3_656
C32" N5 C34' 87.6(8) . 3_656
C32' N5 C34' 119.0(8) 3_656 3_656
C32' N5 C34' 61.1(8) . 3_656
C34' N5 C34' 171.7(11) . 3_656
C32" N5 C34 152.0(8) 3_656 .
C32" N5 C34 77.0(8) . .
C32' N5 C34 65.7(8) 3_656 .
C32' N5 C34 113.5(8) . .
C34' N5 C34 109.2(8) . .
C34' N5 C34 77.2(7) 3_656 .
C32" N5 C34 77.0(8) 3_656 3_656
C32" N5 C34 152.0(8) . 3_656
C32' N5 C34 113.5(8) 3_656 3_656
C32' N5 C34 65.7(8) . 3_656
C34' N5 C34 77.2(7) . 3_656
C34' N5 C34 109.2(8) 3_656 3_656
C34 N5 C34 84.9(12) . 3_656
C32" N5 C32 38.4(7) 3_656 3_656
C32" N5 C32 91.6(8) . 3_656
C32' N5 C32 105.3(8) 3_656 3_656
C32' N5 C32 75.6(8) . 3_656
C34' N5 C32 69.9(8) . 3_656
C34' N5 C32 102.8(8) 3_656 3_656
C34 N5 C32 168.6(8) . 3_656
C34 N5 C32 105.6(8) 3_656 3_656
C32" N5 C32 91.6(8) 3_656 .
C32" N5 C32 38.4(7) . .
C32' N5 C32 75.6(8) 3_656 .
C32' N5 C32 105.3(8) . .
C34' N5 C32 102.8(8) . .
C34' N5 C32 69.9(8) 3_656 .
C34 N5 C32 105.6(8) . .
C34 N5 C32 168.6(8) 3_656 .
C32 N5 C32 64.4(11) 3_656 .
C32" N5 C34" 103.6(7) 3_656 .
C32" N5 C34" 110.4(7) . .
C32' N5 C34" 115.0(7) 3_656 .
C32' N5 C34" 64.3(7) . .
C34' N5 C34" 143.0(7) . .
C34' N5 C34" 45.2(6) 3_656 .
C34 N5 C34" 49.7(7) . .
C34 N5 C34" 71.4(7) 3_656 .
C32 N5 C34" 137.3(6) 3_656 .
C32 N5 C34" 111.8(7) . .
C32" N5 C34" 110.4(7) 3_656 3_656
C32" N5 C34" 103.6(7) . 3_656
C32' N5 C34" 64.3(7) 3_656 3_656
C32' N5 C34" 115.0(7) . 3_656
C34' N5 C34" 45.2(6) . 3_656
C34' N5 C34" 143.0(7) 3_656 3_656
C34 N5 C34" 71.4(7) . 3_656
C34 N5 C34" 49.7(7) 3_656 3_656
C32 N5 C34" 111.8(7) 3_656 3_656
C32 N5 C34" 137.3(6) . 3_656
C34" N5 C34" 98.4(8) . 3_656
C33 C32 N5 115.7(11) . .
N5 C34 C35 104.1(10) . .
N5 C32' C33' 113.6(11) . .
N5 C34' C35' 100.5(11) . .
N5 C32" C33" 105.5(10) . .
C35" C34" N5 113.7(9) . .

loop_
_geom_bond_atom_site_label_1
_geom_bond_atom_site_label_2
_geom_bond_distance
_geom_bond_site_symmetry_2
Co1 N2 2.019(9) .
Co1 N2 2.019(9) 3_756
Co1 N1 2.04(3) 3_756
Co1 N1 2.04(3) .
Co1 O2 2.26(3) .
Co1 O2 2.26(3) 3_756
O1 C1 1.26(2) .
O2 C7 1.41(4) .
N1 C16 1.45(3) .
N1 C1 1.46(3) .
N3 C7 1.27(3) .
N3 C8 1.338(17) .
C1 C2 1.458(19) .
N2 C2 1.3900 .
N2 C6 1.3900 .
C2 C3 1.3900 .
C3 C4 1.3900 .
C3 H3B 0.9500 .
C4 C5 1.3900 .
C4 H4A 0.9500 .
C5 C6 1.3900 .
C5 H5A 0.9500 .
C6 C7 1.40(2) .
C8 C9 1.3900 .
C8 C13 1.3900 .
C9 C10 1.3900 .
C9 C15 1.499(8) .
C10 C11 1.3900 .
C10 H10A 0.9500 .
C11 C12 1.3900 .
C11 H11A 0.9500 .
C12 C13 1.3900 .
C12 H12A 0.9500 .
C13 C14 1.507(8) .
C14 H14A 0.9800 .
C14 H14B 0.9800 .
C14 H14C 0.9800 .
C15 H15A 0.9800 .
C15 H15B 0.9800 .
C15 H15C 0.9800 .
C16 C17 1.3900 .
C16 C21 1.3900 .
C17 C18 1.3900 .
C17 C23 1.536(15) .
C18 C19 1.3900 .
C18 H18A 0.9500 .
C19 C20 1.3900 .
C19 H19A 0.9500 .
C20 C21 1.3900 .
C20 H20A 0.9500 .
C21 C22 1.519(14) .
C22 H22A 0.9800 .
C22 H22B 0.9800 .
C22 H22C 0.9800 .
C23 H23A 0.9800 .
C23 H23B 0.9800 .
C23 H23C 0.9800 .
Co1' N2' 1.982(10) .
Co1' N2' 1.982(11) 3_756
Co1' N1' 2.24(3) 3_756
Co1' N1' 2.24(3) .
Co1' O2' 2.27(3) .
Co1' O2' 2.27(3) 3_756
O1' C1' 1.26(3) .
O2' C7' 1.12(4) .
N1' C1' 1.18(4) .
N1' C16' 1.42(3) .
N3' C7' 1.39(3) .
N3' C8' 1.52(2) .
C1' C2' 1.50(2) .
C2' C3' 1.3900 .
C2' N2' 1.3900 .
C3' C4' 1.3900 .
C3' H3'B 0.9500 .
C4' C5' 1.3900 .
C4' H4'A 0.9500 .
C5' C6' 1.3900 .
C5' H5'A 0.9500 .
C6' N2' 1.3900 .
C6' C7' 1.62(2) .
C8' C9' 1.3900 .
C8' C13' 1.3900 .
C9' C10' 1.3900 .
C9' C15' 1.524(8) .
C10' C11' 1.3900 .
C10' H10B 0.9500 .
C11' C12' 1.3900 .
C11' H11B 0.9500 .
C12' C13' 1.3900 .
C12' H12B 0.9500 .
C13' C14' 1.502(8) .
C14' H14D 0.9800 .
C14' H14E 0.9800 .
C14' H14F 0.9800 .
C15' H15D 0.9800 .
C15' H15E 0.9800 .
C15' H15F 0.9800 .
C16' C17' 1.3900 .
C16' C21' 1.3900 .
C17' C18' 1.3900 .
C17' C23' 1.516(17) .
C18' C19' 1.3900 .
C18' H18B 0.9500 .
C19' C20' 1.3900 .
C19' H19B 0.9500 .
C20' C21' 1.3900 .
C20' H20B 0.9500 .
C21' C22' 1.521(16) .
C22' H22D 0.9800 .
C22' H22E 0.9800 .
C22' H22F 0.9800 .
C23' H23D 0.9800 .
C23' H23E 0.9800 .
C23' H23F 0.9800 .
N4 C26 1.496(7) .
N4 C30 1.496(8) .
N4 C28 1.497(9) .
N4 C24 1.502(7) .
C24 C25 1.532(8) .
C24 H24A 0.9900 .
C24 H24B 0.9900 .
C25 H25A 0.9800 .
C25 H25B 0.9800 .
C25 H25C 0.9800 .
C26 C27 1.524(8) .
C26 H26A 0.9900 .
C26 H26B 0.9900 .
C27 H27A 0.9800 .
C27 H27B 0.9800 .
C27 H27C 0.9800 .
C28 C29 1.498(9) .
C28 H28A 0.9900 .
C28 H28B 0.9900 .
C29 H29A 0.9800 .
C29 H29B 0.9800 .
C29 H29C 0.9800 .
C30 C31 1.536(8) .
C30 H30A 0.9900 .
C30 H30B 0.9900 .
C31 H31A 0.9800 .
C31 H31B 0.9800 .
C31 H31C 0.9800 .
N5 C32" 1.435(13) 3_656
N5 C32" 1.435(13) .
N5 C32' 1.459(13) 3_656
N5 C32' 1.459(13) .
N5 C34' 1.522(13) .
N5 C34' 1.522(13) 3_656
N5 C34 1.527(14) .
N5 C34 1.527(14) 3_656
N5 C32 1.652(14) 3_656
N5 C32 1.652(14) .
N5 C34" 1.688(11) .
N5 C34" 1.688(11) 3_656
C32 C33 1.54(3) .
C34 C35 1.66(3) .
C32' C33' 1.57(2) .
C34' C35' 1.88(3) .
C32" C33" 1.555(18) .
C34" C35" 1.48(2) .

loop_
_geom_torsion_atom_site_label_1
_geom_torsion_atom_site_label_2
_geom_torsion_atom_site_label_3
_geom_torsion_atom_site_label_4
_geom_torsion
_geom_torsion_site_symmetry_1
N2 Co1 O2 C7 -14(2) .
N2 Co1 O2 C7 139(2) 3_756
N1 Co1 O2 C7 -143(2) 3_756
N1 Co1 O2 C7 -38(4) .
O2 Co1 O2 C7 66(2) 3_756
N2 Co1 N1 C16 -163(2) .
N2 Co1 N1 C16 44(3) 3_756
N1 Co1 N1 C16 -36.5(16) 3_756
O2 Co1 N1 C16 -139(2) .
O2 Co1 N1 C16 114(2) 3_756
N2 Co1 N1 C1 12.6(18) .
N2 Co1 N1 C1 -140.2(17) 3_756
N1 Co1 N1 C1 139(3) 3_756
O2 Co1 N1 C1 36(4) .
O2 Co1 N1 C1 -70(2) 3_756
C16 N1 C1 O1 -12(3) .
Co1 N1 C1 O1 172.3(15) .
C16 N1 C1 C2 162.0(17) .
Co1 N1 C1 C2 -14(3) .
N2 Co1 N2 C2 131.1(6) 3_756
N1 Co1 N2 C2 -99.9(12) 3_756
N1 Co1 N2 C2 -9.7(11) .
O2 Co1 N2 C2 -177.4(9) .
O2 Co1 N2 C2 81.8(11) 3_756
N2 Co1 N2 C6 -44.5(4) 3_756
N1 Co1 N2 C6 84.5(15) 3_756
N1 Co1 N2 C6 174.7(10) .
O2 Co1 N2 C6 7.0(10) .
O2 Co1 N2 C6 -93.8(8) 3_756
C6 N2 C2 C3 0.0 .
Co1 N2 C2 C3 -175.6(9) .
C6 N2 C2 C1 -179.9(10) .
Co1 N2 C2 C1 4.6(11) .
O1 C1 C2 C3 1(2) .
N1 C1 C2 C3 -173.5(16) .
O1 C1 C2 N2 -179.4(11) .
N1 C1 C2 N2 6(2) .
N2 C2 C3 C4 0.0 .
C1 C2 C3 C4 179.8(12) .
C2 C3 C4 C5 0.0 .
C3 C4 C5 C6 0.0 .
C4 C5 C6 N2 0.0 .
C4 C5 C6 C7 174.8(16) .
C2 N2 C6 C5 0.0 .
Co1 N2 C6 C5 175.6(9) .
C2 N2 C6 C7 -174.9(15) .
Co1 N2 C6 C7 0.7(13) .
C8 N3 C7 C6 -178.5(14) .
C8 N3 C7 O2 27(4) .
C5 C6 C7 N3 15(3) .
N2 C6 C7 N3 -170.4(17) .
C5 C6 C7 O2 172.3(18) .
N2 C6 C7 O2 -13(3) .
Co1 O2 C7 N3 174.9(18) .
Co1 O2 C7 C6 18(3) .
C7 N3 C8 C9 -134.8(19) .
C7 N3 C8 C13 54(2) .
N3 C8 C9 C10 -171.7(12) .
C13 C8 C9 C10 0.0 .
N3 C8 C9 C15 13.0(12) .
C13 C8 C9 C15 -175.3(11) .
C8 C9 C10 C11 0.0 .
C15 C9 C10 C11 175.8(10) .
C9 C10 C11 C12 0.0 .
C10 C11 C12 C13 0.0 .
C11 C12 C13 C8 0.0 .
C11 C12 C13 C14 171.4(12) .
N3 C8 C13 C12 170.6(13) .
C9 C8 C13 C12 0.0 .
N3 C8 C13 C14 -1.0(12) .
C9 C8 C13 C14 -171.6(11) .
C1 N1 C16 C17 -65(2) .
Co1 N1 C16 C17 111(2) .
C1 N1 C16 C21 122(2) .
Co1 N1 C16 C21 -62(2) .
C21 C16 C17 C18 0.0 .
N1 C16 C17 C18 -172.7(9) .
C21 C16 C17 C23 177.8(6) .
N1 C16 C17 C23 5.1(10) .
C16 C17 C18 C19 0.0 .
C23 C17 C18 C19 -177.8(6) .
C17 C18 C19 C20 0.0 .
C18 C19 C20 C21 0.0 .
C19 C20 C21 C16 0.0 .
C19 C20 C21 C22 174.9(7) .
C17 C16 C21 C20 0.0 .
N1 C16 C21 C20 173.0(9) .
C17 C16 C21 C22 -174.7(7) .
N1 C16 C21 C22 -1.7(10) .
N2' Co1' O2' C7' 0(3) .
N2' Co1' O2' C7' 154(3) 3_756
N1' Co1' O2' C7' -130(3) 3_756
N1' Co1' O2' C7' -20(5) .
O2' Co1' O2' C7' 81(3) 3_756
N2' Co1' N1' C1' 18(2) .
N2' Co1' N1' C1' -136(3) 3_756
N1' Co1' N1' C1' 145(3) 3_756
O2' Co1' N1' C1' 37(4) .
O2' Co1' N1' C1' -64(3) 3_756
N2' Co1' N1' C16' -171(3) .
N2' Co1' N1' C16' 36(3) 3_756
N1' Co1' N1' C16' -42.8(19) 3_756
O2' Co1' N1' C16' -151(2) .
O2' Co1' N1' C16' 108(3) 3_756
C16' N1' C1' O1' -12(5) .
Co1' N1' C1' O1' 161.3(18) .
C16' N1' C1' C2' 171.7(19) .
Co1' N1' C1' C2' -15(3) .
N1' C1' C2' C3' -178(2) .
O1' C1' C2' C3' 5(2) .
N1' C1' C2' N2' 3(3) .
O1' C1' C2' N2' -173.9(11) .
N2' C2' C3' C4' 0.0 .
C1' C2' C3' C4' -179.1(12) .
C2' C3' C4' C5' 0.0 .
C3' C4' C5' C6' 0.0 .
C4' C5' C6' N2' 0.0 .
C4' C5' C6' C7' -180(2) .
C5' C6' N2' C2' 0.0 .
C7' C6' N2' C2' 179.6(14) .
C5' C6' N2' Co1' 165.6(11) .
C7' C6' N2' Co1' -14.7(12) .
C3' C2' N2' C6' 0.0 .
C1' C2' N2' C6' 179.2(11) .
C3' C2' N2' Co1' -167.0(10) .
C1' C2' N2' Co1' 12.2(12) .
N2' Co1' N2' C6' -39.4(11) 3_756
N1' Co1' N2' C6' 89.7(17) 3_756
N1' Co1' N2' C6' 179.4(11) .
O2' Co1' N2' C6' 9.9(11) .
O2' Co1' N2' C6' -86.8(9) 3_756
N2' Co1' N2' C2' 127.0(18) 3_756
N1' Co1' N2' C2' -104.0(13) 3_756
N1' Co1' N2' C2' -14.3(11) .
O2' Co1' N2' C2' 176.2(9) .
O2' Co1' N2' C2' 79.5(11) 3_756
Co1' O2' C7' N3' -160(3) .
Co1' O2' C7' C6' -8(5) .
C8' N3' C7' O2' -19(5) .
C8' N3' C7' C6' -175.9(13) .
N2' C6' C7' O2' 14(4) .
C5' C6' C7' O2' -166(3) .
N2' C6' C7' N3' 174.2(15) .
C5' C6' C7' N3' -6(3) .
C7' N3' C8' C9' -119.0(19) .
C7' N3' C8' C13' 74.9(19) .
C13' C8' C9' C10' 0.0 .
N3' C8' C9' C10' -165.7(12) .
C13' C8' C9' C15' 174.2(10) .
N3' C8' C9' C15' 8.5(12) .
C8' C9' C10' C11' 0.0 .
C15' C9' C10' C11' -173.3(12) .
C9' C10' C11' C12' 0.0 .
C10' C11' C12' C13' 0.0 .
C11' C12' C13' C8' 0.0 .
C11' C12' C13' C14' -177.6(14) .
C9' C8' C13' C12' 0.0 .
N3' C8' C13' C12' 166.2(13) .
C9' C8' C13' C14' 177.4(15) .
N3' C8' C13' C14' -16.4(14) .
C1' N1' C16' C17' -72(3) .
Co1' N1' C16' C17' 116(2) .
C1' N1' C16' C21' 115(3) .
Co1' N1' C16' C21' -56(3) .
C21' C16' C17' C18' 0.0 .
N1' C16' C17' C18' -172.6(10) .
C21' C16' C17' C23' -176.8(7) .
N1' C16' C17' C23' 10.6(11) .
C16' C17' C18' C19' 0.0 .
C23' C17' C18' C19' 176.9(7) .
C17' C18' C19' C20' 0.0 .
C18' C19' C20' C21' 0.0 .
C19' C20' C21' C16' 0.0 .
C19' C20' C21' C22' -177.5(8) .
C17' C16' C21' C20' 0.0 .
N1' C16' C21' C20' 172.3(11) .
C17' C16' C21' C22' 177.5(8) .
N1' C16' C21' C22' -10.2(12) .
C26 N4 C24 C25 52.8(12) .
C30 N4 C24 C25 -63.0(12) .
C28 N4 C24 C25 169.7(10) .
C30 N4 C26 C27 170.8(8) .
C28 N4 C26 C27 -64.2(10) .
C24 N4 C26 C27 56.5(10) .
C26 N4 C28 C29 -163.1(10) .
C30 N4 C28 C29 -43.5(14) .
C24 N4 C28 C29 77.7(14) .
C26 N4 C30 C31 62.4(13) .
C28 N4 C30 C31 -56.0(13) .
C24 N4 C30 C31 179.3(10) .
C32" N5 C32 C33 151.2(14) 3_656
C32" N5 C32 C33 -7.8(13) .
C32' N5 C32 C33 8.1(14) 3_656
C32' N5 C32 C33 -171.4(14) .
C34' N5 C32 C33 63.3(15) .
C34' N5 C32 C33 -120.8(15) 3_656
C34 N5 C32 C33 -51.1(15) .
C34 N5 C32 C33 152(3) 3_656
C32 N5 C32 C33 123.3(18) 3_656
C34" N5 C32 C33 -103.4(13) .
C34" N5 C32 C33 28.2(19) 3_656
C32" N5 C34 C35 55(2) 3_656
C32" N5 C34 C35 -96.6(13) .
C32' N5 C34 C35 -136.5(15) 3_656
C32' N5 C34 C35 44.2(15) .
C34' N5 C34 C35 179.5(12) .
C34' N5 C34 C35 -6.1(13) 3_656
C34 N5 C34 C35 104.9(14) 3_656
C32 N5 C34 C35 -97(4) 3_656
C32 N5 C34 C35 -70.6(13) .
C34" N5 C34 C35 35.0(11) .
C34" N5 C34 C35 154.0(14) 3_656
C32" N5 C32' C33' 3.6(11) 3_656
C32" N5 C32' C33' -85.9(17) .
C32' N5 C32' C33' 139.2(12) 3_656
C34' N5 C32' C33' 44.8(15) .
C34' N5 C32' C33' -125.7(14) 3_656
C34 N5 C32' C33' 175.4(12) .
C34 N5 C32' C33' 103.0(14) 3_656
C32 N5 C32' C33' -11.9(12) 3_656
C32 N5 C32' C33' -69.6(13) .
C34" N5 C32' C33' -176.8(14) .
C34" N5 C32' C33' 95.8(12) 3_656
C32" N5 C34' C35' 64.6(11) 3_656
C32" N5 C34' C35' -168.3(11) .
C32' N5 C34' C35' -138.9(13) 3_656
C32' N5 C34' C35' 39.9(13) .
C34' N5 C34' C35' 128.2(9) 3_656
C34 N5 C34' C35' -92.5(11) .
C34 N5 C34' C35' -12.7(10) 3_656
C32 N5 C34' C35' 99.5(11) 3_656
C32 N5 C34' C35' 155.7(10) .
C34" N5 C34' C35' -45.0(16) .
C34" N5 C34' C35' -57.6(10) 3_656
C32" N5 C32" C33" -56.6(8) 3_656
C32' N5 C32" C33" 174.7(17) 3_656
C32' N5 C32" C33" -4.1(17) .
C34' N5 C32" C33" -142.6(10) .
C34' N5 C32" C33" 30.0(10) 3_656
C34 N5 C32" C33" 107.4(10) .
C34 N5 C32" C33" 158.4(14) 3_656
C32 N5 C32" C33" -72.8(10) 3_656
C32 N5 C32" C33" -29.9(10) .
C34" N5 C32" C33" 69.8(10) .
C34" N5 C32" C33" 174.3(8) 3_656
C32" N5 C34" C35" 167.9(10) 3_656
C32" N5 C34" C35" 29.3(12) .
C32' N5 C34" C35" -13.2(12) 3_656
C32' N5 C34" C35" 167.6(12) .
C34' N5 C34" C35" -87.7(15) .
C34' N5 C34" C35" 93.7(13) 3_656
C34 N5 C34" C35" -21.8(10) .
C34 N5 C34" C35" -121.1(11) 3_656
C32 N5 C34" C35" 145.8(11) 3_656
C32 N5 C34" C35" 70.5(11) .
C34" N5 C34" C35" -78.7(8) 3_656
